data_7239132
loop_
_publ_author_name
'Huang, You-ming'
'Zheng, Chang-wu'
'Zhao, Gang'

_publ_section_title
;
 Organocatalyzed aza-Michael--Michael cascade reactions to construct
 spirooxindole tetrahydroquinolines with all-carbon chiral centers
;
_journal_issue 38
_journal_name_full 'RSC Advances'
_journal_page_first 16999
_journal_paper_doi 10.1039/c3ra42783h
_journal_volume 3
_journal_year 2013
_chemical_absolute_configuration ad
_chemical_formula_sum 'C39 H38 N2 O8 S'
_chemical_formula_weight 694.77
_space_group_IT_number 4
_space_group_name_Hall 'P 2yb'
_space_group_name_H-M_alt 'P 1 21 1'
_symmetry_cell_setting monoclinic
_symmetry_space_group_name_H-M 'P 1 21 1'
_atom_sites_solution_hydrogens geom
_atom_sites_solution_primary direct
_atom_sites_solution_secondary difmap
_audit_creation_method SHELXL-97
_cell_angle_alpha 90.00
_cell_angle_beta 102.033(2)
_cell_angle_gamma 90.00
_cell_formula_units_Z 4
_cell_length_a 17.7927(14)
_cell_length_b 11.1432(9)
_cell_length_c 18.4952(15)
_cell_measurement_reflns_used 5101
_cell_measurement_temperature 293(2)
_cell_measurement_theta_max 43.795
_cell_measurement_theta_min 4.293
_cell_volume 3586.4(5)
_computing_cell_refinement 'Bruker SMART'
_computing_data_collection 'Bruker SMART'
_computing_data_reduction 'Bruker SHELXTL'
_computing_molecular_graphics 'Bruker SHELXTL'
_computing_publication_material 'Bruker SHELXTL'
_computing_structure_refinement 'SHELXL-97 (Sheldrick, 1997)'
_computing_structure_solution 'SHELXS-97 (Sheldrick, 1990)'
_diffrn_ambient_temperature 293(2)
_diffrn_measured_fraction_theta_full 1.000
_diffrn_measured_fraction_theta_max 1.000
_diffrn_measurement_device_type 'CCD area detector'
_diffrn_measurement_method 'phi and omega scans'
_diffrn_radiation_monochromator graphite
_diffrn_radiation_source 'fine-focus sealed tube'
_diffrn_radiation_type MoK\a
_diffrn_radiation_wavelength 0.71073
_diffrn_reflns_av_R_equivalents 0.0339
_diffrn_reflns_av_sigmaI/netI 0.0569
_diffrn_reflns_limit_h_max 21
_diffrn_reflns_limit_h_min -20
_diffrn_reflns_limit_k_max 13
_diffrn_reflns_limit_k_min -13
_diffrn_reflns_limit_l_max 12
_diffrn_reflns_limit_l_min -22
_diffrn_reflns_number 21908
_diffrn_reflns_theta_full 25.99
_diffrn_reflns_theta_max 25.99
_diffrn_reflns_theta_min 1.78
_exptl_absorpt_coefficient_mu 0.145
_exptl_absorpt_correction_T_max 1.00000
_exptl_absorpt_correction_T_min 0.46317
_exptl_absorpt_correction_type empirical
_exptl_absorpt_process_details sadabs
_exptl_crystal_colour colorless
_exptl_crystal_density_diffrn 1.287
_exptl_crystal_density_method 'not measured'
_exptl_crystal_description prismatic
_exptl_crystal_F_000 1464
_exptl_crystal_size_max 0.265
_exptl_crystal_size_mid 0.212
_exptl_crystal_size_min 0.147
_refine_diff_density_max 0.387
_refine_diff_density_min -0.236
_refine_diff_density_rms 0.044
_refine_ls_abs_structure_details 'Flack H D (1983), Acta Cryst. A39, 876-881'
_refine_ls_abs_structure_Flack 0.01(7)
_refine_ls_extinction_method none
_refine_ls_goodness_of_fit_ref 1.019
_refine_ls_hydrogen_treatment constr
_refine_ls_matrix_type full
_refine_ls_number_parameters 979
_refine_ls_number_reflns 13830
_refine_ls_number_restraints 179
_refine_ls_restrained_S_all 1.060
_refine_ls_R_factor_all 0.0760
_refine_ls_R_factor_gt 0.0572
_refine_ls_shift/su_max 0.035
_refine_ls_shift/su_mean 0.001
_refine_ls_structure_factor_coef Fsqd
_refine_ls_weighting_details 'calc w=1/[\s^2^(Fo^2^)+(0.0830P)^2^+0.1454P] where P=(Fo^2^+2Fc^2^)/3'
_refine_ls_weighting_scheme calc
_refine_ls_wR_factor_gt 0.1375
_refine_ls_wR_factor_ref 0.1512
_reflns_number_gt 10632
_reflns_number_total 13830
_reflns_threshold_expression >2sigma(I)
_cod_data_source_file c3ra42783h.txt
_cod_data_source_block cd212663
_cod_depositor_comments
;
The following automatic conversions were performed:

data item '_symmetry_cell_setting' value 'Monoclinic' was changed to
'monoclinic' in accordance with the
/home/saulius/struct/COD-crude-data/automatic-downloads/DataCite-retrospective/RSC/depositions/lib/dictionaries/cif_core.dic
dictionary named 'cif_core.dic' version 2.4.2 last updated on
2011-04-26.

Automatic conversion script
Id: cif_fix_values 6909 2019-04-08 15:41:33Z antanas 
;
_cod_original_sg_symbol_H-M P2(1)
_cod_database_code 7239132

loop_
_symmetry_equiv_pos_as_xyz
'x, y, z'
'-x, y+1/2, -z'

loop_
_atom_site_label
_atom_site_type_symbol
_atom_site_fract_x
_atom_site_fract_y
_atom_site_fract_z
_atom_site_U_iso_or_equiv
_atom_site_adp_type
_atom_site_occupancy
_atom_site_symmetry_multiplicity
_atom_site_calc_flag
_atom_site_refinement_flags
_atom_site_disorder_assembly
_atom_site_disorder_group
S1 S 0.70855(8) 0.51450(10) 0.62733(6) 0.0756(3) Uani 1 1 d . . .
S1' S 0.31398(5) 0.05454(7) 0.84220(5) 0.0475(2) Uani 1 1 d . . .
N1 N 0.67717(18) 0.6498(3) 0.59962(16) 0.0556(8) Uani 1 1 d . A .
N1' N 0.31579(16) 0.1915(2) 0.87666(14) 0.0440(6) Uani 1 1 d . B .
N2 N 0.72286(14) 1.0245(3) 0.72964(14) 0.0460(7) Uani 1 1 d . A .
N2' N 0.29305(14) 0.5982(2) 0.79408(14) 0.0428(6) Uani 1 1 d . B .
O1 O 0.79250(14) 0.8526(2) 0.77069(12) 0.0559(6) Uani 1 1 d . A .
O2 O 0.80694(16) 1.0717(4) 0.83626(18) 0.0973(12) Uani 1 1 d . A .
O3 O 0.69724(12) 1.1744(2) 0.80080(12) 0.0511(6) Uani 1 1 d . A .
O4 O 0.92749(16) 0.8460(3) 0.5742(2) 0.0833(9) Uani 1 1 d . A .
O5 O 0.53581(17) 0.7226(4) 0.62609(19) 0.1003(12) Uani 1 1 d . . .
O6 O 0.59447(15) 0.8169(3) 0.72889(15) 0.0764(9) Uani 1 1 d . . .
O7 O 0.6806(2) 0.4923(3) 0.69227(19) 0.0969(11) Uani 1 1 d . . .
O8 O 0.6904(2) 0.4382(3) 0.5654(2) 0.1085(12) Uani 1 1 d . . .
O1' O 0.21042(12) 0.4554(2) 0.72990(12) 0.0501(6) Uani 1 1 d . B .
O2' O 0.3381(3) 0.7670(4) 0.7517(2) 0.1322(18) Uani 1 1 d . B .
O3' O 0.24544(18) 0.6689(2) 0.68071(13) 0.0740(8) Uani 1 1 d . B .
O4' O 0.05620(14) 0.3612(3) 0.86050(16) 0.0708(8) Uani 1 1 d . B .
O5' O 0.45401(14) 0.2640(3) 0.84454(16) 0.0731(8) Uani 1 1 d . . .
O6' O 0.39247(13) 0.3860(3) 0.75548(13) 0.0613(7) Uani 1 1 d . . .
O7' O 0.36709(14) -0.0186(2) 0.89057(15) 0.0615(7) Uani 1 1 d . . .
O8' O 0.32244(17) 0.0712(2) 0.76815(14) 0.0671(7) Uani 1 1 d . . .
C1 C 0.6737(2) 0.7373(3) 0.65824(18) 0.0505(8) Uani 1 1 d . . .
H1 H 0.7024 0.7030 0.7046 0.061 Uiso 1 1 calc R A .
C2 C 0.71167(18) 0.8594(3) 0.64760(16) 0.0414(7) Uani 1 1 d . A .
C3 C 0.77915(18) 0.8394(3) 0.60582(16) 0.0407(7) Uani 1 1 d . . .
H3 H 0.8142 0.7800 0.6338 0.049 Uiso 1 1 calc R A .
C4 C 0.74411(18) 0.7849(3) 0.53213(17) 0.0432(7) Uani 1 1 d . A .
C5 C 0.69187(19) 0.6927(3) 0.53064(17) 0.0484(8) Uani 1 1 d . . .
C6 C 0.6549(2) 0.6408(4) 0.4650(2) 0.0649(11) Uani 1 1 d . A .
H6 H 0.6192 0.5798 0.4649 0.078 Uiso 1 1 calc R . .
C7 C 0.6717(2) 0.6803(5) 0.3998(2) 0.0707(12) Uani 1 1 d . . .
H7 H 0.6477 0.6451 0.3554 0.085 Uiso 1 1 calc R A .
C8 C 0.7229(3) 0.7703(5) 0.3996(2) 0.0695(12) Uani 1 1 d . A .
H8 H 0.7343 0.7957 0.3553 0.083 Uiso 1 1 calc R . .
C9 C 0.7584(2) 0.8248(4) 0.46544(18) 0.0538(9) Uani 1 1 d . . .
H9 H 0.7920 0.8885 0.4647 0.065 Uiso 1 1 calc R A .
C10 C 0.74845(18) 0.9075(3) 0.72406(17) 0.0440(8) Uani 1 1 d . . .
C11 C 0.66791(17) 1.0559(3) 0.66437(17) 0.0465(8) Uani 1 1 d . . .
C12 C 0.65895(17) 0.9598(3) 0.61557(17) 0.0433(7) Uani 1 1 d . A .
C13 C 0.60832(19) 0.9702(4) 0.54775(18) 0.0534(9) Uani 1 1 d . . .
H13 H 0.6015 0.9067 0.5144 0.064 Uiso 1 1 calc R A .
C14 C 0.5681(2) 1.0764(4) 0.5305(2) 0.0655(11) Uani 1 1 d . A .
H14 H 0.5323 1.0827 0.4862 0.079 Uiso 1 1 calc R . .
C15 C 0.5804(2) 1.1720(5) 0.5777(2) 0.0714(11) Uani 1 1 d . . .
H15 H 0.5549 1.2439 0.5637 0.086 Uiso 1 1 calc R A .
C16 C 0.6306(2) 1.1637(4) 0.6466(2) 0.0624(10) Uani 1 1 d . A .
H16 H 0.6385 1.2283 0.6791 0.075 Uiso 1 1 calc R . .
C17 C 0.82386(18) 0.9552(3) 0.6047(2) 0.0499(8) Uani 1 1 d . A .
H17A H 0.7955 1.0066 0.5661 0.060 Uiso 1 1 calc R . .
H17B H 0.8267 0.9961 0.6515 0.060 Uiso 1 1 calc R . .
C18 C 0.9047(2) 0.9400(4) 0.5919(2) 0.0527(9) Uani 1 1 d . . .
C19 C 0.95585(19) 1.0470(4) 0.6036(2) 0.0566(9) Uani 1 1 d . A .
C20 C 0.9394(3) 1.1501(5) 0.6371(3) 0.0871(14) Uani 1 1 d . . .
H20 H 0.8926 1.1566 0.6517 0.105 Uiso 1 1 calc R A .
C21 C 0.9910(3) 1.2461(5) 0.6501(4) 0.117(2) Uani 1 1 d . A .
H21 H 0.9799 1.3149 0.6744 0.140 Uiso 1 1 calc R . .
C22 C 1.0578(3) 1.2357(6) 0.6263(4) 0.115(2) Uani 1 1 d . . .
H22 H 1.0923 1.2994 0.6337 0.138 Uiso 1 1 calc R A .
C23 C 1.0758(3) 1.1349(7) 0.5919(4) 0.112(2) Uani 1 1 d . A .
H23 H 1.1221 1.1297 0.5762 0.134 Uiso 1 1 calc R . .
C24 C 1.0249(2) 1.0416(5) 0.5809(3) 0.0851(14) Uani 1 1 d . . .
H24 H 1.0371 0.9726 0.5574 0.102 Uiso 1 1 calc R A .
C25 C 0.5927(2) 0.7561(4) 0.6674(2) 0.0651(11) Uani 1 1 d . A .
C26 C 0.5148(11) 0.8697(17) 0.7331(8) 0.088(5) Uani 0.55 1 d PDU A 1
H26A H 0.4957 0.9233 0.6921 0.106 Uiso 0.55 1 calc PR A 1
H26B H 0.4773 0.8070 0.7346 0.106 Uiso 0.55 1 calc PR A 1
C27 C 0.5352(6) 0.9362(13) 0.8053(6) 0.116(4) Uani 0.65 1 d PDU A 1
H27A H 0.5604 0.8826 0.8434 0.175 Uiso 0.65 1 calc PR A 1
H27B H 0.4892 0.9669 0.8180 0.175 Uiso 0.65 1 calc PR A 1
H27C H 0.5690 1.0016 0.8006 0.175 Uiso 0.65 1 calc PR A 1
C26A C 0.5274(15) 0.8354(19) 0.7580(11) 0.088(6) Uani 0.45 1 d PDU A 2
H26C H 0.5356 0.8072 0.8087 0.106 Uiso 0.45 1 calc PR A 2
H26D H 0.4840 0.7927 0.7288 0.106 Uiso 0.45 1 calc PR A 2
C27A C 0.5128(14) 0.971(2) 0.7545(19) 0.143(9) Uani 0.35 1 d PDU A 2
H27D H 0.5510 1.0096 0.7329 0.214 Uiso 0.35 1 calc PR A 2
H27E H 0.5155 1.0011 0.8035 0.214 Uiso 0.35 1 calc PR A 2
H27F H 0.4627 0.9864 0.7248 0.214 Uiso 0.35 1 calc PR A 2
C28 C 0.74746(19) 1.0921(4) 0.79467(19) 0.0554(9) Uani 1 1 d . . .
C29 C 0.70988(19) 1.2540(4) 0.86673(18) 0.0536(9) Uani 1 1 d . . .
C30 C 0.7114(3) 1.1764(5) 0.9335(2) 0.0880(14) Uani 1 1 d . A .
H30A H 0.6686 1.1221 0.9240 0.132 Uiso 1 1 calc R . .
H30B H 0.7082 1.2261 0.9752 0.132 Uiso 1 1 calc R . .
H30C H 0.7585 1.1314 0.9441 0.132 Uiso 1 1 calc R . .
C31 C 0.6399(2) 1.3329(5) 0.8516(3) 0.0800(13) Uani 1 1 d . A .
H31A H 0.6396 1.3797 0.8080 0.120 Uiso 1 1 calc R . .
H31B H 0.6408 1.3856 0.8929 0.120 Uiso 1 1 calc R . .
H31C H 0.5945 1.2840 0.8444 0.120 Uiso 1 1 calc R . .
C32 C 0.7813(3) 1.3261(5) 0.8703(3) 0.0891(15) Uani 1 1 d . A .
H32A H 0.8248 1.2732 0.8759 0.134 Uiso 1 1 calc R . .
H32B H 0.7881 1.3798 0.9117 0.134 Uiso 1 1 calc R . .
H32C H 0.7771 1.3715 0.8255 0.134 Uiso 1 1 calc R . .
C33 C 0.8078(3) 0.5309(4) 0.6514(2) 0.0741(11) Uani 1 1 d U . .
C34 C 0.8431(3) 0.5619(4) 0.7221(2) 0.0794(11) Uani 1 1 d U . .
H34 H 0.8147 0.5634 0.7590 0.095 Uiso 1 1 calc R . .
C35 C 0.9201(3) 0.5910(5) 0.7390(3) 0.0968(14) Uani 1 1 d U . .
H35 H 0.9433 0.6109 0.7874 0.116 Uiso 1 1 calc R . .
C36 C 0.9623(3) 0.5907(6) 0.6861(4) 0.1073(15) Uani 1 1 d U . .
C37 C 0.9283(3) 0.5586(6) 0.6167(3) 0.1004(14) Uani 1 1 d U . .
H37 H 0.9578 0.5564 0.5807 0.121 Uiso 1 1 calc R . .
C38 C 0.8515(3) 0.5288(5) 0.5972(3) 0.0924(13) Uani 1 1 d U . .
H38 H 0.8293 0.5078 0.5487 0.111 Uiso 1 1 calc R . .
C39 C 1.0459(3) 0.6301(9) 0.7040(5) 0.156(3) Uani 1 1 d U . .
H39A H 1.0739 0.5821 0.7437 0.234 Uiso 1 1 calc R . .
H39B H 1.0488 0.7130 0.7184 0.234 Uiso 1 1 calc R . .
H39C H 1.0677 0.6201 0.6611 0.234 Uiso 1 1 calc R . .
C1' C 0.31664(18) 0.2913(3) 0.82537(17) 0.0413(7) Uani 1 1 d . . .
H1' H 0.2831 0.2693 0.7782 0.050 Uiso 1 1 calc R B .
C2' C 0.28509(16) 0.4091(3) 0.85170(16) 0.0365(7) Uani 1 1 d . B .
C3' C 0.21554(16) 0.3741(3) 0.88617(16) 0.0369(6) Uani 1 1 d . . .
H3' H 0.1825 0.3212 0.8508 0.044 Uiso 1 1 calc R B .
C4' C 0.24685(17) 0.3002(3) 0.95405(16) 0.0399(7) Uani 1 1 d . B .
C5' C 0.29859(17) 0.2110(3) 0.94783(16) 0.0399(7) Uani 1 1 d . . .
C6' C 0.3348(2) 0.1444(3) 1.00804(18) 0.0535(8) Uani 1 1 d . B .
H6' H 0.3704 0.0856 1.0031 0.064 Uiso 1 1 calc R . .
C7' C 0.3167(3) 0.1674(4) 1.0763(2) 0.0690(11) Uani 1 1 d . . .
H7' H 0.3398 0.1230 1.1175 0.083 Uiso 1 1 calc R B .
C8' C 0.2649(3) 0.2552(4) 1.0830(2) 0.0678(11) Uani 1 1 d . B .
H8' H 0.2528 0.2695 1.1287 0.081 Uiso 1 1 calc R . .
C9' C 0.2310(2) 0.3219(3) 1.02338(18) 0.0517(8) Uani 1 1 d . . .
H9' H 0.1968 0.3826 1.0291 0.062 Uiso 1 1 calc R B .
C10' C 0.25734(16) 0.4864(3) 0.78315(16) 0.0379(7) Uani 1 1 d . . .
C11' C 0.34713(17) 0.5985(3) 0.86451(17) 0.0394(7) Uani 1 1 d . . .
C12' C 0.34426(16) 0.4892(3) 0.89887(16) 0.0371(7) Uani 1 1 d . B .
C13' C 0.39542(17) 0.4669(3) 0.96518(18) 0.0467(8) Uani 1 1 d . . .
H13' H 0.3952 0.3932 0.9888 0.056 Uiso 1 1 calc R B .
C14' C 0.44665(19) 0.5554(4) 0.9956(2) 0.0582(9) Uani 1 1 d . B .
H14' H 0.4822 0.5406 1.0392 0.070 Uiso 1 1 calc R . .
C15' C 0.4454(2) 0.6648(4) 0.9620(2) 0.0624(10) Uani 1 1 d . . .
H15' H 0.4784 0.7250 0.9845 0.075 Uiso 1 1 calc R B .
C16' C 0.39617(18) 0.6880(3) 0.8949(2) 0.0532(8) Uani 1 1 d . B .
H16' H 0.3965 0.7617 0.8714 0.064 Uiso 1 1 calc R . .
C17' C 0.16664(17) 0.4812(3) 0.89931(19) 0.0455(8) Uani 1 1 d . B .
H17C H 0.1888 0.5173 0.9467 0.055 Uiso 1 1 calc R . .
H17D H 0.1670 0.5409 0.8612 0.055 Uiso 1 1 calc R . .
C18' C 0.08436(18) 0.4441(3) 0.89849(18) 0.0452(7) Uani 1 1 d . . .
C19' C 0.03691(17) 0.5142(3) 0.94069(19) 0.0468(8) Uani 1 1 d . B .
C20' C 0.0664(2) 0.5912(5) 0.9975(3) 0.0808(14) Uani 1 1 d . . .
H20' H 0.1193 0.6027 1.0103 0.097 Uiso 1 1 calc R B .
C21' C 0.0201(2) 0.6514(6) 1.0356(3) 0.1015(19) Uani 1 1 d . B .
H21' H 0.0416 0.7026 1.0741 0.122 Uiso 1 1 calc R . .
C22' C -0.0569(2) 0.6367(5) 1.0173(3) 0.0828(14) Uani 1 1 d . . .
H22' H -0.0886 0.6778 1.0431 0.099 Uiso 1 1 calc R B .
C23' C -0.0876(2) 0.5624(5) 0.9618(3) 0.0792(13) Uani 1 1 d . B .
H23' H -0.1407 0.5534 0.9486 0.095 Uiso 1 1 calc R . .
C24' C -0.04159(19) 0.4999(4) 0.9247(2) 0.0644(10) Uani 1 1 d . . .
H24' H -0.0638 0.4464 0.8878 0.077 Uiso 1 1 calc R B .
C25' C 0.3966(2) 0.3095(3) 0.81125(19) 0.0499(8) Uani 1 1 d . B .
C26' C 0.4651(10) 0.4021(14) 0.7345(9) 0.087(3) Uani 0.50 1 d PDU B 1
H26E H 0.4873 0.3246 0.7270 0.105 Uiso 0.50 1 calc PR B 1
H26F H 0.5005 0.4442 0.7732 0.105 Uiso 0.50 1 calc PR B 1
C27' C 0.4525(5) 0.4707(12) 0.6668(5) 0.115(3) Uani 0.60 1 d PDU B 1
H27G H 0.4134 0.4327 0.6304 0.173 Uiso 0.60 1 calc PR B 1
H27H H 0.4994 0.4747 0.6489 0.173 Uiso 0.60 1 calc PR B 1
H27I H 0.4363 0.5504 0.6761 0.173 Uiso 0.60 1 calc PR B 1
C26" C 0.4645(12) 0.4559(16) 0.7412(10) 0.097(3) Uani 0.50 1 d PDU B 2
H26G H 0.4514 0.5370 0.7241 0.116 Uiso 0.50 1 calc PR B 2
H26H H 0.5053 0.4584 0.7850 0.116 Uiso 0.50 1 calc PR B 2
C27" C 0.4847(8) 0.3831(17) 0.6846(9) 0.111(4) Uani 0.40 1 d PDU B 2
H27J H 0.4999 0.3050 0.7042 0.166 Uiso 0.40 1 calc PR B 2
H27K H 0.5265 0.4198 0.6673 0.166 Uiso 0.40 1 calc PR B 2
H27L H 0.4412 0.3757 0.6443 0.166 Uiso 0.40 1 calc PR B 2
C28' C 0.2936(2) 0.6877(3) 0.7414(2) 0.0526(8) Uani 1 1 d . . .
C29' C 0.2429(3) 0.7462(4) 0.6151(2) 0.0689(11) Uani 1 1 d D . .
C30' C 0.1596(6) 0.7007(10) 0.5660(5) 0.074(3) Uani 0.50 1 d PDU B 1
H30K H 0.1503 0.7385 0.5184 0.111 Uiso 0.50 1 calc PR B 1
H30L H 0.1194 0.7218 0.5911 0.111 Uiso 0.50 1 calc PR B 1
H30J H 0.1606 0.6152 0.5600 0.111 Uiso 0.50 1 calc PR B 1
C31' C 0.3036(7) 0.7012(12) 0.5801(6) 0.096(3) Uani 0.50 1 d PDU B 1
H31I H 0.3526 0.7123 0.6129 0.145 Uiso 0.50 1 calc PR B 1
H31L H 0.3027 0.7443 0.5350 0.145 Uiso 0.50 1 calc PR B 1
H31K H 0.2956 0.6173 0.5693 0.145 Uiso 0.50 1 calc PR B 1
C32' C 0.2370(14) 0.8766(13) 0.6271(16) 0.091(5) Uani 0.50 1 d PDU B 1
H32K H 0.2876 0.9105 0.6404 0.136 Uiso 0.50 1 calc PR B 1
H32G H 0.2101 0.8904 0.6663 0.136 Uiso 0.50 1 calc PR B 1
H32H H 0.2095 0.9137 0.5825 0.136 Uiso 0.50 1 calc PR B 1
C30" C 0.2098(9) 0.6804(13) 0.5509(6) 0.117(3) Uani 0.50 1 d PDU B 2
H30D H 0.2467 0.6239 0.5401 0.175 Uiso 0.50 1 calc PR B 2
H30E H 0.1951 0.7345 0.5100 0.175 Uiso 0.50 1 calc PR B 2
H30F H 0.1653 0.6383 0.5591 0.175 Uiso 0.50 1 calc PR B 2
C31" C 0.3280(7) 0.7848(15) 0.6077(7) 0.116(4) Uani 0.50 1 d PDU B 2
H31D H 0.3626 0.7187 0.6218 0.175 Uiso 0.50 1 calc PR B 2
H31E H 0.3447 0.8520 0.6395 0.175 Uiso 0.50 1 calc PR B 2
H31F H 0.3276 0.8068 0.5575 0.175 Uiso 0.50 1 calc PR B 2
C32" C 0.2057(13) 0.8596(14) 0.6328(16) 0.092(5) Uani 0.50 1 d PDU B 2
H32L H 0.2430 0.9086 0.6646 0.138 Uiso 0.50 1 calc PR B 2
H32I H 0.1646 0.8407 0.6572 0.138 Uiso 0.50 1 calc PR B 2
H32F H 0.1856 0.9025 0.5878 0.138 Uiso 0.50 1 calc PR B 2
C33' C 0.2216(2) 0.0020(4) 0.8424(2) 0.0564(8) Uani 1 1 d U . .
C34' C 0.1594(2) 0.0527(5) 0.7966(3) 0.0809(11) Uani 1 1 d U . .
H34' H 0.1660 0.1135 0.7641 0.097 Uiso 1 1 calc R . .
C35' C 0.0857(3) 0.0119(6) 0.7993(3) 0.0991(14) Uani 1 1 d U . .
H35' H 0.0433 0.0485 0.7696 0.119 Uiso 1 1 calc R . .
C36' C 0.0746(3) -0.0801(6) 0.8444(3) 0.0971(13) Uani 1 1 d U . .
C37' C 0.1378(3) -0.1300(6) 0.8884(3) 0.0971(13) Uani 1 1 d U . .
H37' H 0.1312 -0.1930 0.9194 0.116 Uiso 1 1 calc R . .
C38' C 0.2108(3) -0.0908(5) 0.8888(3) 0.0797(11) Uani 1 1 d U . .
H38' H 0.2527 -0.1262 0.9199 0.096 Uiso 1 1 calc R . .
C39' C -0.0064(3) -0.1211(8) 0.8456(5) 0.143(2) Uani 1 1 d U . .
H39D H -0.0369 -0.1201 0.7963 0.215 Uiso 1 1 calc R . .
H39E H -0.0286 -0.0681 0.8763 0.215 Uiso 1 1 calc R . .
H39F H -0.0049 -0.2012 0.8651 0.215 Uiso 1 1 calc R . .

loop_
_atom_site_aniso_label
_atom_site_aniso_U_11
_atom_site_aniso_U_22
_atom_site_aniso_U_33
_atom_site_aniso_U_23
_atom_site_aniso_U_13
_atom_site_aniso_U_12
S1 0.1151(9) 0.0443(6) 0.0662(6) 0.0035(5) 0.0162(6) -0.0220(6)
S1' 0.0649(5) 0.0336(4) 0.0477(4) -0.0029(4) 0.0201(4) 0.0044(4)
N1 0.0699(18) 0.0509(19) 0.0480(16) -0.0029(14) 0.0168(14) -0.0134(15)
N1' 0.0625(16) 0.0322(14) 0.0413(14) 0.0010(11) 0.0201(12) 0.0006(13)
N2 0.0439(13) 0.0524(18) 0.0391(14) -0.0046(12) 0.0026(11) -0.0007(12)
N2' 0.0433(14) 0.0390(15) 0.0451(14) 0.0049(12) 0.0066(11) -0.0027(12)
O1 0.0609(14) 0.0626(17) 0.0401(12) 0.0070(12) 0.0015(11) -0.0006(12)
O2 0.0682(17) 0.114(3) 0.091(2) -0.047(2) -0.0287(16) 0.0329(18)
O3 0.0461(12) 0.0584(15) 0.0454(12) -0.0115(11) 0.0018(10) -0.0002(12)
O4 0.0570(16) 0.068(2) 0.132(3) -0.016(2) 0.0359(17) -0.0018(15)
O5 0.0663(17) 0.135(3) 0.102(2) -0.043(2) 0.0235(17) -0.041(2)
O6 0.0622(16) 0.103(2) 0.0725(17) -0.0240(17) 0.0345(14) -0.0268(16)
O7 0.135(3) 0.072(2) 0.088(2) 0.0254(18) 0.034(2) -0.030(2)
O8 0.170(4) 0.0533(19) 0.094(2) -0.0140(18) 0.010(2) -0.023(2)
O1' 0.0496(12) 0.0466(14) 0.0499(12) 0.0013(11) 0.0009(10) -0.0042(11)
O2' 0.154(3) 0.113(3) 0.100(2) 0.058(2) -0.042(2) -0.080(3)
O3' 0.117(2) 0.0479(16) 0.0459(14) 0.0092(12) -0.0087(14) -0.0168(15)
O4' 0.0490(13) 0.078(2) 0.0867(19) -0.0356(17) 0.0165(13) -0.0084(14)
O5' 0.0503(14) 0.087(2) 0.0858(18) 0.0258(16) 0.0240(13) 0.0191(15)
O6' 0.0495(13) 0.0834(19) 0.0555(14) 0.0228(14) 0.0210(11) 0.0009(13)
O7' 0.0694(15) 0.0391(14) 0.0751(16) -0.0012(12) 0.0128(13) 0.0122(12)
O8' 0.112(2) 0.0430(15) 0.0564(14) -0.0060(12) 0.0398(14) 0.0020(14)
C1 0.060(2) 0.054(2) 0.0381(16) 0.0031(16) 0.0116(15) -0.0164(17)
C2 0.0453(17) 0.0451(19) 0.0346(15) -0.0001(14) 0.0104(13) -0.0063(15)
C3 0.0457(17) 0.0385(18) 0.0397(16) 0.0046(13) 0.0130(13) -0.0013(14)
C4 0.0435(16) 0.047(2) 0.0403(16) 0.0050(14) 0.0112(13) 0.0066(15)
C5 0.0557(19) 0.048(2) 0.0417(17) -0.0010(15) 0.0119(14) 0.0041(16)
C6 0.065(2) 0.073(3) 0.054(2) -0.016(2) 0.0052(18) 0.002(2)
C7 0.075(3) 0.092(3) 0.041(2) -0.014(2) 0.0038(18) 0.010(3)
C8 0.077(3) 0.095(4) 0.040(2) 0.008(2) 0.0198(18) 0.022(3)
C9 0.065(2) 0.057(2) 0.0426(18) 0.0080(16) 0.0182(16) 0.0098(18)
C10 0.0427(16) 0.052(2) 0.0375(16) -0.0001(15) 0.0100(14) -0.0075(15)
C11 0.0450(16) 0.053(2) 0.0419(16) -0.0010(16) 0.0097(13) -0.0002(16)
C12 0.0385(16) 0.054(2) 0.0388(16) -0.0003(15) 0.0119(13) -0.0012(15)
C13 0.0512(19) 0.067(2) 0.0410(17) -0.0040(17) 0.0062(15) -0.0021(18)
C14 0.057(2) 0.086(3) 0.048(2) 0.006(2) -0.0001(16) 0.013(2)
C15 0.075(2) 0.077(3) 0.058(2) 0.009(2) 0.0043(19) 0.020(2)
C16 0.068(2) 0.061(3) 0.056(2) -0.0025(19) 0.0063(18) 0.014(2)
C17 0.0484(18) 0.052(2) 0.0535(19) 0.0043(17) 0.0192(15) -0.0026(16)
C18 0.0464(18) 0.057(2) 0.055(2) 0.0048(18) 0.0133(15) -0.0024(17)
C19 0.0498(19) 0.057(2) 0.061(2) 0.0155(19) 0.0069(16) -0.0070(18)
C20 0.062(2) 0.066(3) 0.132(4) -0.003(3) 0.018(3) -0.009(2)
C21 0.089(4) 0.066(3) 0.187(6) -0.013(4) 0.012(4) -0.021(3)
C22 0.075(3) 0.091(4) 0.171(6) 0.020(5) 0.010(4) -0.042(3)
C23 0.080(3) 0.114(5) 0.152(5) -0.013(4) 0.049(3) -0.038(4)
C24 0.066(2) 0.096(4) 0.098(3) -0.001(3) 0.027(2) -0.018(3)
C25 0.069(2) 0.070(3) 0.060(2) -0.006(2) 0.024(2) -0.030(2)
C26 0.064(9) 0.108(11) 0.106(11) -0.010(8) 0.048(8) -0.026(8)
C27 0.097(7) 0.157(10) 0.106(7) -0.043(7) 0.047(6) -0.001(7)
C26A 0.061(8) 0.124(14) 0.086(10) 0.001(9) 0.033(8) -0.001(9)
C27A 0.107(13) 0.148(17) 0.195(18) 0.002(16) 0.080(14) 0.006(12)
C28 0.0429(17) 0.066(3) 0.055(2) -0.0149(18) 0.0051(16) -0.0010(17)
C29 0.0537(19) 0.060(2) 0.0435(17) -0.0136(17) 0.0017(15) -0.0044(18)
C30 0.124(4) 0.088(4) 0.054(2) -0.002(2) 0.025(2) 0.002(3)
C31 0.077(3) 0.078(3) 0.081(3) -0.020(3) 0.007(2) 0.009(2)
C32 0.079(3) 0.072(3) 0.112(4) -0.018(3) 0.010(3) -0.030(3)
C33 0.108(3) 0.055(2) 0.063(2) 0.0137(18) 0.024(2) 0.016(2)
C34 0.101(3) 0.068(2) 0.070(2) 0.020(2) 0.019(2) 0.016(2)
C35 0.105(3) 0.085(3) 0.095(3) 0.030(2) 0.010(2) 0.022(3)
C36 0.097(3) 0.111(3) 0.113(3) 0.032(3) 0.018(2) 0.039(3)
C37 0.102(3) 0.105(3) 0.102(3) 0.018(3) 0.039(2) 0.040(3)
C38 0.115(3) 0.086(3) 0.079(2) 0.006(2) 0.027(2) 0.033(3)
C39 0.095(4) 0.180(7) 0.186(6) 0.043(6) 0.016(4) 0.035(4)
C1' 0.0479(17) 0.0377(18) 0.0407(16) -0.0001(14) 0.0145(14) -0.0005(13)
C2' 0.0373(15) 0.0335(16) 0.0396(15) 0.0005(13) 0.0100(12) 0.0003(13)
C3' 0.0358(14) 0.0335(16) 0.0436(16) -0.0077(13) 0.0132(12) -0.0050(13)
C4' 0.0443(16) 0.0380(18) 0.0406(16) -0.0058(14) 0.0165(13) -0.0124(14)
C5' 0.0501(17) 0.0341(17) 0.0387(16) -0.0026(13) 0.0164(13) -0.0077(14)
C6' 0.072(2) 0.045(2) 0.0453(18) 0.0059(16) 0.0146(16) 0.0005(17)
C7' 0.105(3) 0.061(3) 0.0405(19) 0.0073(19) 0.014(2) 0.002(2)
C8' 0.102(3) 0.068(3) 0.0408(18) -0.0041(19) 0.032(2) -0.009(3)
C9' 0.064(2) 0.048(2) 0.0498(19) -0.0082(17) 0.0281(16) -0.0044(17)
C10' 0.0382(15) 0.0358(18) 0.0398(15) -0.0024(13) 0.0086(13) -0.0016(13)
C11' 0.0376(15) 0.0390(17) 0.0426(16) -0.0009(14) 0.0107(13) -0.0020(13)
C12' 0.0382(15) 0.0345(17) 0.0403(15) -0.0045(13) 0.0120(12) -0.0015(13)
C13' 0.0462(17) 0.0453(19) 0.0470(17) 0.0023(15) 0.0059(14) -0.0016(15)
C14' 0.0482(18) 0.068(2) 0.0525(19) 0.0001(19) -0.0031(15) -0.0089(19)
C15' 0.061(2) 0.058(3) 0.065(2) -0.008(2) 0.0041(18) -0.0186(19)
C16' 0.0536(19) 0.0414(19) 0.064(2) 0.0025(17) 0.0111(17) -0.0078(16)
C17' 0.0422(16) 0.0404(19) 0.0575(19) -0.0063(15) 0.0188(14) -0.0010(14)
C18' 0.0410(17) 0.0413(19) 0.0527(18) -0.0035(16) 0.0081(14) -0.0003(14)
C19' 0.0366(15) 0.048(2) 0.0575(19) 0.0004(16) 0.0136(14) 0.0016(14)
C20' 0.045(2) 0.098(4) 0.101(3) -0.042(3) 0.020(2) -0.001(2)
C21' 0.063(3) 0.109(5) 0.132(4) -0.062(4) 0.021(3) 0.004(3)
C22' 0.058(2) 0.081(3) 0.117(4) -0.025(3) 0.034(2) 0.010(2)
C23' 0.0395(19) 0.079(3) 0.124(4) -0.022(3) 0.028(2) 0.000(2)
C24' 0.0420(18) 0.064(3) 0.089(3) -0.016(2) 0.0159(18) -0.0078(18)
C25' 0.0487(19) 0.052(2) 0.0525(19) 0.0005(17) 0.0191(16) 0.0070(16)
C26' 0.061(3) 0.123(9) 0.090(4) 0.049(6) 0.044(3) 0.002(7)
C27' 0.092(5) 0.142(8) 0.118(5) 0.052(6) 0.038(4) -0.006(5)
C26" 0.068(4) 0.135(9) 0.097(4) 0.044(6) 0.039(4) 0.019(7)
C27" 0.083(6) 0.134(9) 0.119(6) 0.036(7) 0.028(5) 0.003(7)
C28' 0.061(2) 0.0396(19) 0.055(2) 0.0064(16) 0.0095(17) -0.0074(18)
C29' 0.107(3) 0.049(2) 0.048(2) 0.0098(18) 0.010(2) 0.007(2)
C30' 0.102(7) 0.075(6) 0.040(4) 0.009(4) 0.003(4) -0.002(6)
C31' 0.140(7) 0.100(7) 0.059(5) 0.007(5) 0.041(5) 0.000(6)
C32' 0.144(17) 0.061(6) 0.068(6) 0.017(5) 0.025(11) -0.003(8)
C30" 0.175(8) 0.098(6) 0.066(5) 0.007(5) 0.001(6) -0.009(7)
C31" 0.147(9) 0.128(9) 0.082(7) 0.042(6) 0.042(6) 0.010(8)
C32" 0.127(17) 0.070(7) 0.079(7) 0.030(6) 0.021(11) 0.012(8)
C33' 0.0691(19) 0.0475(18) 0.0521(18) -0.0071(15) 0.0115(16) -0.0044(17)
C34' 0.073(2) 0.074(2) 0.083(2) 0.005(2) -0.0126(19) -0.007(2)
C35' 0.074(2) 0.098(3) 0.109(3) -0.009(3) -0.017(2) -0.006(2)
C36' 0.079(2) 0.094(3) 0.117(3) -0.018(3) 0.017(2) -0.023(2)
C37' 0.089(3) 0.095(3) 0.112(3) 0.010(3) 0.030(2) -0.027(2)
C38' 0.077(2) 0.077(3) 0.085(2) 0.017(2) 0.017(2) -0.014(2)
C39' 0.094(4) 0.140(6) 0.193(6) -0.035(5) 0.025(4) -0.042(4)

loop_
_atom_type_symbol
_atom_type_description
_atom_type_scat_dispersion_real
_atom_type_scat_dispersion_imag
_atom_type_scat_source
C C 0.0033 0.0016 'International Tables Vol C Tables 4.2.6.8 and 6.1.1.4'
H H 0.0000 0.0000 'International Tables Vol C Tables 4.2.6.8 and 6.1.1.4'
N N 0.0061 0.0033 'International Tables Vol C Tables 4.2.6.8 and 6.1.1.4'
O O 0.0106 0.0060 'International Tables Vol C Tables 4.2.6.8 and 6.1.1.4'
S S 0.1246 0.1234 'International Tables Vol C Tables 4.2.6.8 and 6.1.1.4'

loop_
_geom_angle_atom_site_label_1
_geom_angle_atom_site_label_2
_geom_angle_atom_site_label_3
_geom_angle
O8 S1 O7 121.6(2)
O8 S1 N1 107.1(2)
O7 S1 N1 105.5(2)
O8 S1 C33 108.7(2)
O7 S1 C33 108.6(2)
N1 S1 C33 104.06(18)
O7' S1' O8' 119.56(17)
O7' S1' N1' 109.36(15)
O8' S1' N1' 104.69(15)
O7' S1' C33' 108.09(18)
O8' S1' C33' 109.57(18)
N1' S1' C33' 104.57(16)
C5 N1 C1 118.5(3)
C5 N1 S1 117.8(2)
C1 N1 S1 116.1(2)
C5' N1' C1' 121.0(3)
C5' N1' S1' 120.3(2)
C1' N1' S1' 117.0(2)
C10 N2 C28 121.1(3)
C10 N2 C11 110.1(3)
C28 N2 C11 128.7(3)
C10' N2' C28' 127.3(3)
C10' N2' C11' 109.2(2)
C28' N2' C11' 121.7(3)
C28 O3 C29 120.2(2)
C25 O6 C26A 122.0(10)
C25 O6 C26 112.4(6)
C26A O6 C26 22.9(10)
C28' O3' C29' 121.6(3)
C25' O6' C26' 112.5(6)
C25' O6' C26" 122.3(7)
C26' O6' C26" 23.0(9)
N1 C1 C25 111.4(3)
N1 C1 C2 113.8(3)
C25 C1 C2 110.2(3)
N1 C1 H1 107.0
C25 C1 H1 107.0
C2 C1 H1 107.0
C12 C2 C10 102.5(3)
C12 C2 C1 116.8(3)
C10 C2 C1 107.7(2)
C12 C2 C3 113.0(2)
C10 C2 C3 106.3(2)
C1 C2 C3 109.6(3)
C4 C3 C17 116.7(3)
C4 C3 C2 106.7(2)
C17 C3 C2 110.0(3)
C4 C3 H3 107.7
C17 C3 H3 107.7
C2 C3 H3 107.7
C5 C4 C9 118.0(3)
C5 C4 C3 117.9(3)
C9 C4 C3 124.1(3)
C4 C5 C6 121.6(3)
C4 C5 N1 118.4(3)
C6 C5 N1 120.0(3)
C7 C6 C5 119.1(4)
C7 C6 H6 120.5
C5 C6 H6 120.5
C8 C7 C6 120.6(4)
C8 C7 H7 119.7
C6 C7 H7 119.7
C7 C8 C9 120.3(4)
C7 C8 H8 119.8
C9 C8 H8 119.8
C4 C9 C8 120.4(4)
C4 C9 H9 119.8
C8 C9 H9 119.8
O1 C10 N2 126.6(3)
O1 C10 C2 125.1(3)
N2 C10 C2 108.3(3)
C16 C11 C12 122.2(3)
C16 C11 N2 128.7(3)
C12 C11 N2 109.0(3)
C13 C12 C11 119.2(3)
C13 C12 C2 130.8(3)
C11 C12 C2 109.9(3)
C14 C13 C12 119.1(4)
C14 C13 H13 120.5
C12 C13 H13 120.5
C15 C14 C13 120.9(3)
C15 C14 H14 119.5
C13 C14 H14 119.5
C14 C15 C16 121.2(4)
C14 C15 H15 119.4
C16 C15 H15 119.4
C11 C16 C15 117.3(4)
C11 C16 H16 121.3
C15 C16 H16 121.3
C18 C17 C3 115.1(3)
C18 C17 H17A 108.5
C3 C17 H17A 108.5
C18 C17 H17B 108.5
C3 C17 H17B 108.5
H17A C17 H17B 107.5
O4 C18 C19 120.7(3)
O4 C18 C17 121.9(3)
C19 C18 C17 117.3(3)
C20 C19 C24 117.6(4)
C20 C19 C18 123.9(4)
C24 C19 C18 118.5(4)
C19 C20 C21 121.7(5)
C19 C20 H20 119.1
C21 C20 H20 119.1
C22 C21 C20 117.9(6)
C22 C21 H21 121.0
C20 C21 H21 121.0
C21 C22 C23 122.0(5)
C21 C22 H22 119.0
C23 C22 H22 119.0
C22 C23 C24 119.0(5)
C22 C23 H23 120.5
C24 C23 H23 120.5
C23 C24 C19 121.7(6)
C23 C24 H24 119.1
C19 C24 H24 119.1
O5 C25 O6 125.2(4)
O5 C25 C1 126.2(4)
O6 C25 C1 108.5(3)
C27 C26 O6 100.2(11)
C27 C26 H26A 111.7
O6 C26 H26A 111.7
C27 C26 H26B 111.7
O6 C26 H26B 111.7
H26A C26 H26B 109.5
O6 C26A C27A 106.0(18)
O6 C26A H26C 110.5
C27A C26A H26C 110.5
O6 C26A H26D 110.5
C27A C26A H26D 110.5
H26C C26A H26D 108.7
C26A C27A H27D 109.5
C26A C27A H27E 109.5
H27D C27A H27E 109.5
C26A C27A H27F 109.5
H27D C27A H27F 109.5
H27E C27A H27F 109.5
O2 C28 O3 127.7(3)
O2 C28 N2 121.6(3)
O3 C28 N2 110.7(3)
O3 C29 C32 109.8(3)
O3 C29 C31 102.6(3)
C32 C29 C31 111.0(4)
O3 C29 C30 107.7(3)
C32 C29 C30 113.8(4)
C31 C29 C30 111.2(4)
C29 C30 H30A 109.5
C29 C30 H30B 109.5
H30A C30 H30B 109.5
C29 C30 H30C 109.5
H30A C30 H30C 109.5
H30B C30 H30C 109.5
C29 C31 H31A 109.5
C29 C31 H31B 109.5
H31A C31 H31B 109.5
C29 C31 H31C 109.5
H31A C31 H31C 109.5
H31B C31 H31C 109.5
C29 C32 H32A 109.5
C29 C32 H32B 109.5
H32A C32 H32B 109.5
C29 C32 H32C 109.5
H32A C32 H32C 109.5
H32B C32 H32C 109.5
C34 C33 C38 118.6(5)
C34 C33 S1 120.6(4)
C38 C33 S1 120.2(4)
C33 C34 C35 120.8(5)
C33 C34 H34 119.6
C35 C34 H34 119.6
C36 C35 C34 120.7(6)
C36 C35 H35 119.7
C34 C35 H35 119.7
C37 C36 C35 118.9(6)
C37 C36 C39 120.5(6)
C35 C36 C39 120.5(6)
C36 C37 C38 122.4(6)
C36 C37 H37 118.8
C38 C37 H37 118.8
C37 C38 C33 118.6(5)
C37 C38 H38 120.7
C33 C38 H38 120.7
C36 C39 H39A 109.5
C36 C39 H39B 109.5
H39A C39 H39B 109.5
C36 C39 H39C 109.5
H39A C39 H39C 109.5
H39B C39 H39C 109.5
N1' C1' C25' 110.5(3)
N1' C1' C2' 112.8(2)
C25' C1' C2' 110.9(3)
N1' C1' H1' 107.4
C25' C1' H1' 107.4
C2' C1' H1' 107.4
C12' C2' C10' 102.3(2)
C12' C2' C1' 115.3(2)
C10' C2' C1' 107.0(2)
C12' C2' C3' 115.5(2)
C10' C2' C3' 109.6(2)
C1' C2' C3' 106.7(2)
C4' C3' C17' 114.7(2)
C4' C3' C2' 106.9(2)
C17' C3' C2' 113.4(3)
C4' C3' H3' 107.1
C17' C3' H3' 107.1
C2' C3' H3' 107.1
C5' C4' C9' 118.1(3)
C5' C4' C3' 117.5(3)
C9' C4' C3' 124.2(3)
C4' C5' C6' 121.9(3)
C4' C5' N1' 117.5(3)
C6' C5' N1' 120.5(3)
C5' C6' C7' 118.4(4)
C5' C6' H6' 120.8
C7' C6' H6' 120.8
C8' C7' C6' 120.2(4)
C8' C7' H7' 119.9
C6' C7' H7' 119.9
C9' C8' C7' 120.7(3)
C9' C8' H8' 119.6
C7' C8' H8' 119.6
C8' C9' C4' 120.7(4)
C8' C9' H9' 119.7
C4' C9' H9' 119.7
O1' C10' N2' 126.4(3)
O1' C10' C2' 124.6(3)
N2' C10' C2' 109.0(2)
C16' C11' C12' 122.4(3)
C16' C11' N2' 128.2(3)
C12' C11' N2' 109.3(3)
C11' C12' C13' 119.0(3)
C11' C12' C2' 110.1(2)
C13' C12' C2' 130.9(3)
C14' C13' C12' 119.2(3)
C14' C13' H13' 120.4
C12' C13' H13' 120.4
C15' C14' C13' 120.3(3)
C15' C14' H14' 119.8
C13' C14' H14' 119.8
C14' C15' C16' 121.4(3)
C14' C15' H15' 119.3
C16' C15' H15' 119.3
C11' C16' C15' 117.6(3)
C11' C16' H16' 121.2
C15' C16' H16' 121.2
C18' C17' C3' 111.5(3)
C18' C17' H17C 109.3
C3' C17' H17C 109.3
C18' C17' H17D 109.3
C3' C17' H17D 109.3
H17C C17' H17D 108.0
O4' C18' C19' 119.8(3)
O4' C18' C17' 119.8(3)
C19' C18' C17' 120.3(3)
C20' C19' C24' 116.5(3)
C20' C19' C18' 124.2(3)
C24' C19' C18' 119.3(3)
C21' C20' C19' 121.7(4)
C21' C20' H20' 119.2
C19' C20' H20' 119.2
C22' C21' C20' 120.0(5)
C22' C21' H21' 120.0
C20' C21' H21' 120.0
C23' C22' C21' 119.7(4)
C23' C22' H22' 120.1
C21' C22' H22' 120.1
C22' C23' C24' 120.6(3)
C22' C23' H23' 119.7
C24' C23' H23' 119.7
C23' C24' C19' 121.5(4)
C23' C24' H24' 119.3
C19' C24' H24' 119.3
O5' C25' O6' 125.3(3)
O5' C25' C1' 126.2(3)
O6' C25' C1' 108.6(3)
O6' C26' C27' 108.3(12)
O6' C26' H26E 110.0
C27' C26' H26E 110.0
O6' C26' H26F 110.0
C27' C26' H26F 110.0
H26E C26' H26F 108.4
C27" C26" O6' 100.4(14)
C27" C26" H26G 111.7
O6' C26" H26G 111.7
C27" C26" H26H 111.7
O6' C26" H26H 111.7
H26G C26" H26H 109.5
C26" C27" H27J 109.5
C26" C27" H27K 109.5
H27J C27" H27K 109.5
C26" C27" H27L 109.5
H27J C27" H27L 109.5
H27K C27" H27L 109.5
O2' C28' O3' 124.9(4)
O2' C28' N2' 121.7(3)
O3' C28' N2' 113.3(3)
C30" C29' C31' 70.5(8)
C30" C29' C32' 127.3(14)
C31' C29' C32' 119.2(9)
C30" C29' O3' 108.8(6)
C31' C29' O3' 105.3(5)
C32' C29' O3' 116.1(11)
C30" C29' C32" 119.8(14)
C31' C29' C32" 142.2(9)
C32' C29' C32" 24.0(12)
O3' C29' C32" 104.6(10)
C30" C29' C31" 107.6(9)
C31' C29' C31" 42.0(7)
C32' C29' C31" 81.2(10)
O3' C29' C31" 110.9(5)
C32" C29' C31" 105.1(10)
C30" C29' C30' 37.8(6)
C31' C29' C30' 108.3(7)
C32' C29' C30' 107.6(12)
O3' C29' C30' 98.2(4)
C32" C29' C30' 89.6(11)
C31" C29' C30' 142.3(6)
C29' C30' H30K 109.5
C29' C30' H30L 109.5
C29' C30' H30J 109.5
C29' C31' H31I 109.5
C29' C31' H31L 109.5
C29' C31' H31K 109.5
C29' C32' H32K 109.5
C29' C32' H32G 109.5
C29' C32' H32H 109.5
C29' C30" H30D 109.5
C29' C30" H30E 109.5
H30D C30" H30E 109.5
C29' C30" H30F 109.5
H30D C30" H30F 109.5
H30E C30" H30F 109.5
C29' C31" H31D 109.5
C29' C31" H31E 109.5
H31D C31" H31E 109.5
C29' C31" H31F 109.5
H31D C31" H31F 109.5
H31E C31" H31F 109.5
C29' C32" H32L 109.5
C29' C32" H32I 109.5
H32L C32" H32I 109.5
C29' C32" H32F 109.5
H32L C32" H32F 109.5
H32I C32" H32F 109.5
C34' C33' C38' 119.6(4)
C34' C33' S1' 120.1(3)
C38' C33' S1' 120.3(3)
C33' C34' C35' 119.2(5)
C33' C34' H34' 120.4
C35' C34' H34' 120.4
C36' C35' C34' 121.6(5)
C36' C35' H35' 119.2
C34' C35' H35' 119.2
C37' C36' C35' 117.7(5)
C37' C36' C39' 122.5(6)
C35' C36' C39' 119.8(6)
C36' C37' C38' 122.5(5)
C36' C37' H37' 118.8
C38' C37' H37' 118.8
C37' C38' C33' 119.4(5)
C37' C38' H38' 120.3
C33' C38' H38' 120.3
C36' C39' H39D 109.5
C36' C39' H39E 109.5
H39D C39' H39E 109.5
C36' C39' H39F 109.5
H39D C39' H39F 109.5
H39E C39' H39F 109.5

loop_
_geom_bond_atom_site_label_1
_geom_bond_atom_site_label_2
_geom_bond_distance
S1 O8 1.409(4)
S1 O7 1.414(3)
S1 N1 1.651(3)
S1 C33 1.739(5)
S1' O7' 1.416(3)
S1' O8' 1.421(3)
S1' N1' 1.652(3)
S1' C33' 1.746(4)
N1 C5 1.437(4)
N1 C1 1.469(5)
N1' C5' 1.429(4)
N1' C1' 1.464(4)
N2 C10 1.392(5)
N2 C28 1.410(4)
N2 C11 1.430(4)
N2' C10' 1.394(4)
N2' C28' 1.396(4)
N2' C11' 1.449(4)
O1 C10 1.204(4)
O2 C28 1.193(4)
O3 C28 1.301(4)
O3 C29 1.487(4)
O4 C18 1.193(5)
O5 C25 1.194(4)
O6 C25 1.319(5)
O6 C26A 1.42(3)
O6 C26 1.55(2)
O1' C10' 1.202(3)
O2' C28' 1.176(5)
O3' C28' 1.279(4)
O3' C29' 1.481(5)
O4' C18' 1.205(4)
O5' C25' 1.191(4)
O6' C25' 1.329(4)
O6' C26' 1.437(17)
O6' C26" 1.57(2)
C1 C25 1.501(5)
C1 C2 1.550(5)
C1 H1 0.9800
C2 C12 1.500(5)
C2 C10 1.526(4)
C2 C3 1.573(4)
C3 C4 1.504(4)
C3 C17 1.518(5)
C3 H3 0.9800
C4 C5 1.382(5)
C4 C9 1.383(5)
C5 C6 1.382(5)
C6 C7 1.373(6)
C6 H6 0.9300
C7 C8 1.356(7)
C7 H7 0.9300
C8 C9 1.388(6)
C8 H8 0.9300
C9 H9 0.9300
C11 C16 1.378(5)
C11 C12 1.389(5)
C12 C13 1.388(4)
C13 C14 1.385(6)
C13 H13 0.9300
C14 C15 1.365(6)
C14 H14 0.9300
C15 C16 1.399(5)
C15 H15 0.9300
C16 H16 0.9300
C17 C18 1.516(5)
C17 H17A 0.9700
C17 H17B 0.9700
C18 C19 1.488(5)
C19 C20 1.366(7)
C19 C24 1.381(6)
C20 C21 1.398(7)
C20 H20 0.9300
C21 C22 1.355(9)
C21 H21 0.9300
C22 C23 1.362(9)
C22 H22 0.9300
C23 C24 1.366(8)
C23 H23 0.9300
C24 H24 0.9300
C26 C27 1.504(14)
C26 H26A 0.9700
C26 H26B 0.9700
C27 H27A 0.9600
C27 H27B 0.9600
C27 H27C 0.9600
C26A C27A 1.529(19)
C26A H26C 0.9700
C26A H26D 0.9700
C27A H27D 0.9600
C27A H27E 0.9600
C27A H27F 0.9600
C29 C32 1.494(6)
C29 C31 1.502(6)
C29 C30 1.504(6)
C30 H30A 0.9600
C30 H30B 0.9600
C30 H30C 0.9600
C31 H31A 0.9600
C31 H31B 0.9600
C31 H31C 0.9600
C32 H32A 0.9600
C32 H32B 0.9600
C32 H32C 0.9600
C33 C34 1.370(6)
C33 C38 1.392(7)
C34 C35 1.380(7)
C34 H34 0.9300
C35 C36 1.351(8)
C35 H35 0.9300
C36 C37 1.349(8)
C36 C39 1.519(9)
C37 C38 1.380(8)
C37 H37 0.9300
C38 H38 0.9300
C39 H39A 0.9600
C39 H39B 0.9600
C39 H39C 0.9600
C1' C25' 1.512(5)
C1' C2' 1.546(4)
C1' H1' 0.9800
C2' C12' 1.511(4)
C2' C10' 1.527(4)
C2' C3' 1.555(4)
C3' C4' 1.507(4)
C3' C17' 1.526(4)
C3' H3' 0.9800
C4' C5' 1.376(5)
C4' C9' 1.391(4)
C5' C6' 1.381(5)
C6' C7' 1.390(5)
C6' H6' 0.9300
C7' C8' 1.366(6)
C7' H7' 0.9300
C8' C9' 1.362(6)
C8' H8' 0.9300
C9' H9' 0.9300
C11' C16' 1.366(5)
C11' C12' 1.380(4)
C12' C13' 1.389(4)
C13' C14' 1.381(5)
C13' H13' 0.9300
C14' C15' 1.367(6)
C14' H14' 0.9300
C15' C16' 1.386(5)
C15' H15' 0.9300
C16' H16' 0.9300
C17' C18' 1.518(4)
C17' H17C 0.9700
C17' H17D 0.9700
C18' C19' 1.486(5)
C19' C20' 1.373(5)
C19' C24' 1.375(5)
C20' C21' 1.368(6)
C20' H20' 0.9300
C21' C22' 1.351(6)
C21' H21' 0.9300
C22' C23' 1.343(6)
C22' H22' 0.9300
C23' C24' 1.364(6)
C23' H23' 0.9300
C24' H24' 0.9300
C26' C27' 1.444(14)
C26' H26E 0.9700
C26' H26F 0.9700
C27' H27G 0.9600
C27' H27H 0.9600
C27' H27I 0.9600
C26" C27" 1.428(17)
C26" H26G 0.9700
C26" H26H 0.9700
C27" H27J 0.9600
C27" H27K 0.9600
C27" H27L 0.9600
C29' C30" 1.414(11)
C29' C31' 1.460(11)
C29' C32' 1.477(15)
C29' C32" 1.494(16)
C29' C31" 1.607(12)
C29' C30' 1.648(10)
C30' H30K 0.9600
C30' H30L 0.9600
C30' H30J 0.9600
C31' H31I 0.9600
C31' H31L 0.9600
C31' H31K 0.9600
C32' H32K 0.9600
C32' H32G 0.9600
C32' H32H 0.9600
C30" H30D 0.9600
C30" H30E 0.9600
C30" H30F 0.9600
C31" H31D 0.9600
C31" H31E 0.9600
C31" H31F 0.9600
C32" H32L 0.9600
C32" H32I 0.9600
C32" H32F 0.9600
C33' C34' 1.367(5)
C33' C38' 1.382(6)
C34' C35' 1.397(7)
C34' H34' 0.9300
C35' C36' 1.362(8)
C35' H35' 0.9300
C36' C37' 1.362(8)
C36' C39' 1.516(8)
C37' C38' 1.368(6)
C37' H37' 0.9300
C38' H38' 0.9300
C39' H39D 0.9600
C39' H39E 0.9600
C39' H39F 0.9600

loop_
_geom_torsion_atom_site_label_1
_geom_torsion_atom_site_label_2
_geom_torsion_atom_site_label_3
_geom_torsion_atom_site_label_4
_geom_torsion
O8 S1 N1 C5 -44.3(3)
O7 S1 N1 C5 -175.1(3)
C33 S1 N1 C5 70.7(3)
O8 S1 N1 C1 166.3(3)
O7 S1 N1 C1 35.5(3)
C33 S1 N1 C1 -78.8(3)
O7' S1' N1' C5' -59.0(3)
O8' S1' N1' C5' 171.7(3)
C33' S1' N1' C5' 56.5(3)
O7' S1' N1' C1' 135.6(2)
O8' S1' N1' C1' 6.3(3)
C33' S1' N1' C1' -108.9(2)
C5 N1 C1 C25 106.8(4)
S1 N1 C1 C25 -104.0(3)
C5 N1 C1 C2 -18.5(4)
S1 N1 C1 C2 130.7(3)
N1 C1 C2 C12 99.9(3)
C25 C1 C2 C12 -26.0(4)
N1 C1 C2 C10 -145.5(3)
C25 C1 C2 C10 88.6(3)
N1 C1 C2 C3 -30.2(4)
C25 C1 C2 C3 -156.1(3)
C12 C2 C3 C4 -71.7(3)
C10 C2 C3 C4 176.6(3)
C1 C2 C3 C4 60.4(3)
C12 C2 C3 C17 55.8(3)
C10 C2 C3 C17 -55.9(3)
C1 C2 C3 C17 -172.0(3)
C17 C3 C4 C5 -168.4(3)
C2 C3 C4 C5 -45.0(4)
C17 C3 C4 C9 8.6(5)
C2 C3 C4 C9 132.1(3)
C9 C4 C5 C6 0.3(5)
C3 C4 C5 C6 177.6(3)
C9 C4 C5 N1 179.4(3)
C3 C4 C5 N1 -3.3(5)
C1 N1 C5 C4 38.5(4)
S1 N1 C5 C4 -110.1(3)
C1 N1 C5 C6 -142.4(3)
S1 N1 C5 C6 69.0(4)
C4 C5 C6 C7 1.2(6)
N1 C5 C6 C7 -177.8(4)
C5 C6 C7 C8 -1.0(6)
C6 C7 C8 C9 -0.9(7)
C5 C4 C9 C8 -2.1(5)
C3 C4 C9 C8 -179.2(3)
C7 C8 C9 C4 2.4(6)
C28 N2 C10 O1 -0.6(5)
C11 N2 C10 O1 -177.0(3)
C28 N2 C10 C2 180.0(3)
C11 N2 C10 C2 3.6(3)
C12 C2 C10 O1 176.2(3)
C1 C2 C10 O1 52.4(4)
C3 C2 C10 O1 -65.0(4)
C12 C2 C10 N2 -4.4(3)
C1 C2 C10 N2 -128.2(3)
C3 C2 C10 N2 114.4(3)
C10 N2 C11 C16 -177.8(3)
C28 N2 C11 C16 6.2(6)
C10 N2 C11 C12 -1.2(4)
C28 N2 C11 C12 -177.2(3)
C16 C11 C12 C13 -2.8(5)
N2 C11 C12 C13 -179.7(3)
C16 C11 C12 C2 175.0(3)
N2 C11 C12 C2 -1.8(4)
C10 C2 C12 C13 -178.7(3)
C1 C2 C12 C13 -61.2(5)
C3 C2 C12 C13 67.3(4)
C10 C2 C12 C11 3.8(3)
C1 C2 C12 C11 121.2(3)
C3 C2 C12 C11 -110.3(3)
C11 C12 C13 C14 0.1(5)
C2 C12 C13 C14 -177.2(3)
C12 C13 C14 C15 3.0(6)
C13 C14 C15 C16 -3.6(7)
C12 C11 C16 C15 2.3(6)
N2 C11 C16 C15 178.5(3)
C14 C15 C16 C11 0.9(6)
C4 C3 C17 C18 -79.3(4)
C2 C3 C17 C18 158.9(3)
C3 C17 C18 O4 9.7(5)
C3 C17 C18 C19 -169.3(3)
O4 C18 C19 C20 -167.0(4)
C17 C18 C19 C20 12.1(6)
O4 C18 C19 C24 11.4(6)
C17 C18 C19 C24 -169.5(4)
C24 C19 C20 C21 -1.7(8)
C18 C19 C20 C21 176.7(5)
C19 C20 C21 C22 2.0(9)
C20 C21 C22 C23 -1.3(10)
C21 C22 C23 C24 0.3(11)
C22 C23 C24 C19 0.0(10)
C20 C19 C24 C23 0.7(7)
C18 C19 C24 C23 -177.9(5)
C26A O6 C25 O5 8.8(12)
C26 O6 C25 O5 -14.7(9)
C26A O6 C25 C1 -171.6(10)
C26 O6 C25 C1 164.9(8)
N1 C1 C25 O5 -12.0(6)
C2 C1 C25 O5 115.2(5)
N1 C1 C25 O6 168.3(3)
C2 C1 C25 O6 -64.4(4)
C25 O6 C26 C27 -177.7(9)
C26A O6 C26 C27 62(3)
C25 O6 C26A C27A -115.5(19)
C26 O6 C26A C27A -44(3)
C29 O3 C28 O2 -1.9(6)
C29 O3 C28 N2 177.9(3)
C10 N2 C28 O2 25.0(6)
C11 N2 C28 O2 -159.3(4)
C10 N2 C28 O3 -154.8(3)
C11 N2 C28 O3 20.9(5)
C28 O3 C29 C32 62.0(5)
C28 O3 C29 C31 -179.9(4)
C28 O3 C29 C30 -62.4(4)
O8 S1 C33 C34 -156.2(4)
O7 S1 C33 C34 -22.0(4)
N1 S1 C33 C34 90.0(4)
O8 S1 C33 C38 32.6(4)
O7 S1 C33 C38 166.7(4)
N1 S1 C33 C38 -81.3(4)
C38 C33 C34 C35 0.3(7)
S1 C33 C34 C35 -171.1(4)
C33 C34 C35 C36 0.7(8)
C34 C35 C36 C37 -1.7(9)
C34 C35 C36 C39 176.2(6)
C35 C36 C37 C38 1.7(10)
C39 C36 C37 C38 -176.2(6)
C36 C37 C38 C33 -0.7(9)
C34 C33 C38 C37 -0.3(7)
S1 C33 C38 C37 171.1(4)
C5' N1' C1' C25' 115.7(3)
S1' N1' C1' C25' -79.0(3)
C5' N1' C1' C2' -9.1(4)
S1' N1' C1' C2' 156.1(2)
N1' C1' C2' C12' 90.6(3)
C25' C1' C2' C12' -34.0(4)
N1' C1' C2' C10' -156.4(3)
C25' C1' C2' C10' 79.0(3)
N1' C1' C2' C3' -39.1(3)
C25' C1' C2' C3' -163.8(2)
C12' C2' C3' C4' -64.2(3)
C10' C2' C3' C4' -179.0(2)
C1' C2' C3' C4' 65.5(3)
C12' C2' C3' C17' 63.3(3)
C10' C2' C3' C17' -51.5(3)
C1' C2' C3' C17' -167.1(2)
C17' C3' C4' C5' -172.6(3)
C2' C3' C4' C5' -45.9(3)
C17' C3' C4' C9' 2.8(4)
C2' C3' C4' C9' 129.4(3)
C9' C4' C5' C6' -0.5(5)
C3' C4' C5' C6' 175.1(3)
C9' C4' C5' N1' -178.5(3)
C3' C4' C5' N1' -2.9(4)
C1' N1' C5' C4' 33.3(4)
S1' N1' C5' C4' -131.5(3)
C1' N1' C5' C6' -144.8(3)
S1' N1' C5' C6' 50.4(4)
C4' C5' C6' C7' 1.4(5)
N1' C5' C6' C7' 179.4(3)
C5' C6' C7' C8' -0.9(6)
C6' C7' C8' C9' -0.6(7)
C7' C8' C9' C4' 1.5(6)
C5' C4' C9' C8' -1.0(5)
C3' C4' C9' C8' -176.3(3)
C28' N2' C10' O1' -13.4(5)
C11' N2' C10' O1' -178.7(3)
C28' N2' C10' C2' 168.7(3)
C11' N2' C10' C2' 3.5(3)
C12' C2' C10' O1' 178.3(3)
C1' C2' C10' O1' 56.6(4)
C3' C2' C10' O1' -58.7(4)
C12' C2' C10' N2' -3.8(3)
C1' C2' C10' N2' -125.5(3)
C3' C2' C10' N2' 119.1(3)
C10' N2' C11' C16' 177.0(3)
C28' N2' C11' C16' 10.7(5)
C10' N2' C11' C12' -1.6(3)
C28' N2' C11' C12' -167.9(3)
C16' C11' C12' C13' -3.0(5)
N2' C11' C12' C13' 175.7(3)
C16' C11' C12' C2' -179.6(3)
N2' C11' C12' C2' -1.0(3)
C10' C2' C12' C11' 2.9(3)
C1' C2' C12' C11' 118.7(3)
C3' C2' C12' C11' -116.0(3)
C10' C2' C12' C13' -173.2(3)
C1' C2' C12' C13' -57.4(4)
C3' C2' C12' C13' 67.9(4)
C11' C12' C13' C14' 1.3(5)
C2' C12' C13' C14' 177.1(3)
C12' C13' C14' C15' 1.9(6)
C13' C14' C15' C16' -3.5(6)
C12' C11' C16' C15' 1.5(5)
N2' C11' C16' C15' -176.9(3)
C14' C15' C16' C11' 1.8(6)
C4' C3' C17' C18' -82.9(3)
C2' C3' C17' C18' 153.9(3)
C3' C17' C18' O4' -30.8(5)
C3' C17' C18' C19' 153.0(3)
O4' C18' C19' C20' 164.7(4)
C17' C18' C19' C20' -19.1(6)
O4' C18' C19' C24' -13.0(5)
C17' C18' C19' C24' 163.2(3)
C24' C19' C20' C21' -0.7(7)
C18' C19' C20' C21' -178.4(5)
C19' C20' C21' C22' -0.6(9)
C20' C21' C22' C23' 0.3(9)
C21' C22' C23' C24' 1.3(9)
C22' C23' C24' C19' -2.6(8)
C20' C19' C24' C23' 2.2(6)
C18' C19' C24' C23' -179.9(4)
C26' O6' C25' O5' 4.8(9)
C26" O6' C25' O5' -18.7(9)
C26' O6' C25' C1' -175.7(8)
C26" O6' C25' C1' 160.8(7)
N1' C1' C25' O5' -11.1(5)
C2' C1' C25' O5' 114.8(4)
N1' C1' C25' O6' 169.5(3)
C2' C1' C25' O6' -64.6(3)
C25' O6' C26' C27' 171.0(10)
C26" O6' C26' C27' -69(3)
C25' O6' C26" C27" 98.7(12)
C26' O6' C26" C27" 28(2)
C29' O3' C28' O2' 1.8(7)
C29' O3' C28' N2' -173.3(3)
C10' N2' C28' O2' -163.3(4)
C11' N2' C28' O2' 0.2(6)
C10' N2' C28' O3' 12.0(5)
C11' N2' C28' O3' 175.6(3)
C28' O3' C29' C30" 156.1(8)
C28' O3' C29' C31' 81.9(7)
C28' O3' C29' C32' -52.3(12)
C28' O3' C29' C32" -74.8(11)
C28' O3' C29' C31" 38.0(8)
C28' O3' C29' C30' -166.5(5)
O7' S1' C33' C34' -176.1(3)
O8' S1' C33' C34' -44.2(4)
N1' S1' C33' C34' 67.5(4)
O7' S1' C33' C38' 4.0(4)
O8' S1' C33' C38' 135.8(3)
N1' S1' C33' C38' -112.4(4)
C38' C33' C34' C35' 2.0(7)
S1' C33' C34' C35' -178.0(4)
C33' C34' C35' C36' -2.5(8)
C34' C35' C36' C37' 1.4(9)
C34' C35' C36' C39' 179.8(6)
C35' C36' C37' C38' 0.2(9)
C39' C36' C37' C38' -178.2(6)
C36' C37' C38' C33' -0.7(9)
C34' C33' C38' C37' -0.4(7)
S1' C33' C38' C37' 179.5(4)
